data_4078837
loop_
_publ_author_name
'Sivaram, Haresh'
'Tan, Jackie'
'Huynh, Han Vinh'

_publ_section_title
;
 Syntheses, Characterizations, and a Preliminary Comparative Cytotoxicity
 Study of Gold(I) and Gold(III) Complexes Bearing Benzimidazole- and
 Pyrazole-Derived N-Heterocyclic Carbenes
;
_journal_issue 16
_journal_name_full Organometallics
_journal_page_first 5875
_journal_paper_doi 10.1021/om300444c
_journal_volume 31
_journal_year 2012
_chemical_formula_sum 'C11 H16 Au Cl N2'
_chemical_formula_weight 408.67
_chemical_name_systematic
; 
 ? 
;
_space_group_IT_number 14
_symmetry_cell_setting monoclinic
_symmetry_space_group_name_Hall '-P 2yn'
_symmetry_space_group_name_H-M 'P 1 21/n 1'
_atom_sites_solution_hydrogens geom
_atom_sites_solution_primary direct
_atom_sites_solution_secondary difmap
_audit_creation_method SHELXL-97
_cell_angle_alpha 90.00
_cell_angle_beta 91.434(2)
_cell_angle_gamma 90.00
_cell_formula_units_Z 4
_cell_length_a 10.5789(8)
_cell_length_b 8.7778(7)
_cell_length_c 12.9485(10)
_cell_measurement_reflns_used 2505
_cell_measurement_temperature 223(2)
_cell_measurement_theta_max 27.46
_cell_measurement_theta_min 2.46
_cell_volume 1202.01(16)
_computing_cell_refinement 'Bruker SMART'
_computing_data_collection 'Bruker SMART'
_computing_data_reduction 'Bruker SAINT'
_computing_molecular_graphics 'Bruker SHELXTL'
_computing_publication_material 'Bruker SHELXTL'
_computing_structure_refinement 'SHELXL-97 (Sheldrick, 1997)'
_computing_structure_solution 'SHELXS-97 (Sheldrick, 1990)'
_diffrn_ambient_temperature 223(2)
_diffrn_measured_fraction_theta_full 0.998
_diffrn_measured_fraction_theta_max 0.998
_diffrn_measurement_device_type 'CCD area detector'
_diffrn_measurement_method 'phi and omega scans'
_diffrn_radiation_monochromator graphite
_diffrn_radiation_source 'fine-focus sealed tube'
_diffrn_radiation_type MoK\a
_diffrn_radiation_wavelength 0.71073
_diffrn_reflns_av_R_equivalents 0.0442
_diffrn_reflns_av_sigmaI/netI 0.0504
_diffrn_reflns_limit_h_max 13
_diffrn_reflns_limit_h_min -13
_diffrn_reflns_limit_k_max 11
_diffrn_reflns_limit_k_min -11
_diffrn_reflns_limit_l_max 16
_diffrn_reflns_limit_l_min -14
_diffrn_reflns_number 8222
_diffrn_reflns_theta_full 27.49
_diffrn_reflns_theta_max 27.49
_diffrn_reflns_theta_min 2.46
_exptl_absorpt_coefficient_mu 12.430
_exptl_absorpt_correction_T_max 0.1181
_exptl_absorpt_correction_T_min 0.0597
_exptl_absorpt_correction_type multi-scan
_exptl_absorpt_process_details 'Sadabs, (Sheldrick 2001)'
_exptl_crystal_colour Colourless
_exptl_crystal_density_diffrn 2.258
_exptl_crystal_density_meas ?
_exptl_crystal_density_method 'not measured'
_exptl_crystal_description Block
_exptl_crystal_F_000 768
_exptl_crystal_size_max 0.52
_exptl_crystal_size_mid 0.30
_exptl_crystal_size_min 0.30
_refine_diff_density_max 2.577
_refine_diff_density_min -1.587
_refine_diff_density_rms 0.216
_refine_ls_extinction_method none
_refine_ls_goodness_of_fit_ref 1.052
_refine_ls_hydrogen_treatment constr
_refine_ls_matrix_type full
_refine_ls_number_parameters 136
_refine_ls_number_reflns 2757
_refine_ls_number_restraints 0
_refine_ls_restrained_S_all 1.052
_refine_ls_R_factor_all 0.0527
_refine_ls_R_factor_gt 0.0447
_refine_ls_shift/su_max 0.000
_refine_ls_shift/su_mean 0.000
_refine_ls_structure_factor_coef Fsqd
_refine_ls_weighting_details 'calc w=1/[\s^2^(Fo^2^)+(0.0567P)^2^+5.4616P] where P=(Fo^2^+2Fc^2^)/3'
_refine_ls_weighting_scheme calc
_refine_ls_wR_factor_gt 0.1151
_refine_ls_wR_factor_ref 0.1194
_reflns_number_gt 2357
_reflns_number_total 2757
_reflns_threshold_expression >2sigma(I)
_cod_data_source_file om300444c_si_002.cif
_cod_data_source_block '[AuCl(FPyr)](2)'
_cod_depositor_comments
;
The following automatic conversions were performed:

'_symmetry_cell_setting' value 'Monoclinic' changed to 'monoclinic'
according to /home/saulius/struct/CIF-dictionaries/cif_core.dic
dictionary named 'cif_core.dic' version 2.4.2 from
2011-04-26.

'_exptl_absorpt_correction_type' value 'Multi-scan'
changed to 'multi-scan' according to
/home/saulius/struct/CIF-dictionaries/cif_core.dic dictionary named
'cif_core.dic' version 2.4.2 from 2011-04-26.

Automatic conversion script
Id: cif_fix_values 1891 2012-01-12 08:04:46Z andrius 

The following automatic conversions were performed:

'_exptl_crystal_density_meas' value 'Not measured' was changed to '?'
- the value is perceived as not measured.

Automatic conversion script
Id: cif_fix_values 3008 2015-01-20 13:52:24Z robertas 
;
_cod_original_sg_symbol_H-M P2(1)/n
_cod_database_code 4078837

loop_
_symmetry_equiv_pos_as_xyz
'x, y, z'
'-x+1/2, y+1/2, -z+1/2'
'-x, -y, -z'
'x-1/2, -y-1/2, z-1/2'

loop_
_atom_site_label
_atom_site_type_symbol
_atom_site_fract_x
_atom_site_fract_y
_atom_site_fract_z
_atom_site_U_iso_or_equiv
_atom_site_adp_type
_atom_site_occupancy
_atom_site_symmetry_multiplicity
_atom_site_calc_flag
_atom_site_refinement_flags
Au1 Au 0.64763(3) 0.23919(3) 0.43054(2) 0.03452(14) Uani 1 1 d .
Cl1 Cl 0.85993(17) 0.3068(3) 0.44328(18) 0.0439(5) Uani 1 1 d .
N1 N 0.3864(6) 0.1970(8) 0.4993(5) 0.0326(13) Uani 1 1 d .
N2 N 0.2704(6) 0.1368(8) 0.4722(5) 0.0377(15) Uani 1 1 d .
C1 C 0.4680(7) 0.1763(8) 0.4207(6) 0.0303(15) Uani 1 1 d .
C2 C 0.3967(7) 0.1063(8) 0.3416(6) 0.0292(15) Uani 1 1 d .
C3 C 0.4346(8) 0.0622(9) 0.2345(6) 0.0409(19) Uani 1 1 d .
H3A H 0.5183 0.0142 0.2371 0.049 Uiso 1 1 calc R
H3B H 0.4391 0.1532 0.1909 0.049 Uiso 1 1 calc R
C4 C 0.3369(11) -0.0491(11) 0.1888(8) 0.057(3) Uani 1 1 d .
H4A H 0.3494 -0.1494 0.2206 0.068 Uiso 1 1 calc R
H4B H 0.3502 -0.0597 0.1145 0.068 Uiso 1 1 calc R
C5 C 0.2006(9) 0.0040(10) 0.2059(7) 0.050(2) Uani 1 1 d .
H5A H 0.1883 0.1049 0.1748 0.060 Uiso 1 1 calc R
H5B H 0.1417 -0.0667 0.1713 0.060 Uiso 1 1 calc R
C6 C 0.1713(9) 0.0120(11) 0.3193(8) 0.053(2) Uani 1 1 d .
H6A H 0.0940 0.0716 0.3285 0.064 Uiso 1 1 calc R
H6B H 0.1569 -0.0909 0.3458 0.064 Uiso 1 1 calc R
C7 C 0.2767(8) 0.0832(9) 0.3772(6) 0.0370(18) Uani 1 1 d .
C8 C 0.1633(8) 0.1374(12) 0.5407(7) 0.048(2) Uani 1 1 d .
H8A H 0.1192 0.0393 0.5358 0.058 Uiso 1 1 calc R
H8B H 0.1037 0.2174 0.5191 0.058 Uiso 1 1 calc R
C9 C 0.2075(11) 0.1653(13) 0.6536(8) 0.062(3) Uani 1 1 d .
H9A H 0.1340 0.1845 0.6964 0.075 Uiso 1 1 calc R
H9B H 0.2512 0.0746 0.6806 0.075 Uiso 1 1 calc R
C10 C 0.2924(12) 0.2955(14) 0.6589(9) 0.065(3) Uani 1 1 d .
H10A H 0.3137 0.3183 0.7313 0.078 Uiso 1 1 calc R
H10B H 0.2498 0.3848 0.6288 0.078 Uiso 1 1 calc R
C11 C 0.4137(10) 0.2643(10) 0.6008(8) 0.046(2) Uani 1 1 d .
H11A H 0.4601 0.3599 0.5922 0.056 Uiso 1 1 calc R
H11B H 0.4676 0.1948 0.6415 0.056 Uiso 1 1 calc R

loop_
_atom_site_aniso_label
_atom_site_aniso_U_11
_atom_site_aniso_U_22
_atom_site_aniso_U_33
_atom_site_aniso_U_23
_atom_site_aniso_U_13
_atom_site_aniso_U_12
Au1 0.0286(2) 0.0417(2) 0.0330(2) 0.00328(12) -0.00451(13) -0.00207(11)
Cl1 0.0187(8) 0.0631(13) 0.0497(12) 0.0057(10) -0.0059(8) -0.0097(8)
N1 0.026(3) 0.042(3) 0.029(3) 0.003(3) -0.002(3) 0.000(3)
N2 0.027(3) 0.047(4) 0.039(4) 0.008(3) -0.002(3) 0.000(3)
C1 0.030(4) 0.033(4) 0.028(4) 0.003(3) -0.001(3) 0.000(3)
C2 0.033(4) 0.027(3) 0.028(4) 0.000(3) -0.006(3) -0.004(3)
C3 0.046(5) 0.041(4) 0.035(5) -0.002(3) -0.008(4) 0.004(4)
C4 0.087(8) 0.039(5) 0.044(6) -0.014(4) -0.016(5) 0.002(5)
C5 0.054(6) 0.039(5) 0.056(6) -0.005(4) -0.022(5) -0.008(4)
C6 0.042(5) 0.049(5) 0.069(7) -0.008(5) -0.010(5) -0.012(4)
C7 0.036(4) 0.032(4) 0.042(5) 0.005(3) -0.014(3) -0.006(3)
C8 0.030(4) 0.061(6) 0.054(6) 0.007(4) 0.007(4) 0.003(4)
C9 0.063(7) 0.070(7) 0.055(7) 0.003(5) 0.014(5) 0.004(5)
C10 0.076(8) 0.067(6) 0.052(7) -0.010(6) 0.011(6) 0.005(6)
C11 0.042(5) 0.063(6) 0.033(5) -0.004(4) -0.005(4) -0.001(4)

loop_
_atom_type_symbol
_atom_type_description
_atom_type_scat_dispersion_real
_atom_type_scat_dispersion_imag
_atom_type_scat_source
C C 0.0033 0.0016 'International Tables Vol C Tables 4.2.6.8 and 6.1.1.4'
H H 0.0000 0.0000 'International Tables Vol C Tables 4.2.6.8 and 6.1.1.4'
N N 0.0061 0.0033 'International Tables Vol C Tables 4.2.6.8 and 6.1.1.4'
Cl Cl 0.1484 0.1585 'International Tables Vol C Tables 4.2.6.8 and 6.1.1.4'
Au Au -2.0133 8.8022 'International Tables Vol C Tables 4.2.6.8 and 6.1.1.4'

loop_
_geom_angle_atom_site_label_1
_geom_angle_atom_site_label_2
_geom_angle_atom_site_label_3
_geom_angle
C1 Au1 Cl1 178.6(2)
C1 N1 N2 109.7(6)
C1 N1 C11 127.6(7)
N2 N1 C11 122.6(7)
C7 N2 N1 108.0(6)
C7 N2 C8 128.8(7)
N1 N2 C8 123.2(7)
N1 C1 C2 105.4(6)
N1 C1 Au1 122.6(5)
C2 C1 Au1 132.0(6)
C7 C2 C1 107.8(7)
C7 C2 C3 122.7(7)
C1 C2 C3 129.6(7)
C2 C3 C4 109.2(7)
C3 C4 C5 112.2(7)
C6 C5 C4 111.8(8)
C7 C6 C5 110.1(8)
N2 C7 C2 109.1(7)
N2 C7 C6 124.9(8)
C2 C7 C6 126.0(8)
N2 C8 C9 110.8(7)
C10 C9 C8 109.9(9)
C9 C10 C11 111.2(9)
N1 C11 C10 111.4(8)

loop_
_geom_bond_atom_site_label_1
_geom_bond_atom_site_label_2
_geom_bond_distance
Au1 C1 1.980(7)
Au1 Cl1 2.3248(18)
N1 C1 1.363(10)
N1 N2 1.374(9)
N1 C11 1.464(11)
N2 C7 1.321(10)
N2 C8 1.456(10)
C1 C2 1.398(10)
C2 C7 1.376(11)
C2 C3 1.505(11)
C3 C4 1.530(12)
C4 C5 1.537(14)
C5 C6 1.509(14)
C6 C7 1.468(11)
C8 C9 1.544(14)
C9 C10 1.454(16)
C10 C11 1.528(16)
